data_2003710
loop_
_publ_author_name
'Alvarez-Larena, A.'
'Piniella, J. F.'
'Cid, P.'
'de March, P.'
'Figueredo, M.'
'Font, J.'
'Mil\'an, S.'
'Soria, A.'

_publ_section_title
;
 Three Lactone Fused Perhydroisoxazolo[2,3-<i>a</i>]pyridines: a
 Conformational Study
;
_journal_issue 7
_journal_name_full 'Acta Crystallographica Section C'
_journal_page_first 1314
_journal_page_last 1319
_journal_paper_doi 10.1107/S0108270194013661
_journal_volume 51
_journal_year 1995
_chemical_formula_sum 'C11 H17 N O3'
_chemical_formula_weight 211.26
_chemical_name_systematic (5aRS,11aRS,11bRS)-Decahydro-1H-oxepino[3',4':4,5]isoxazolo[2,3-a]pyridin-1-one
_space_group_IT_number 14
_symmetry_cell_setting monoclinic
_symmetry_space_group_name_Hall '-P 2yn'
_symmetry_space_group_name_H-M 'P 1 21/n 1'
_audit_creation_method SHELXL
_cell_angle_alpha 90.00
_cell_angle_beta 98.84(1)
_cell_angle_gamma 90.00
_cell_formula_units_Z 4
_cell_length_a 6.0456(7)
_cell_length_b 16.735(3)
_cell_length_c 10.786(2)
_cell_measurement_reflns_used 25
_cell_measurement_temperature 293(2)
_cell_measurement_theta_max 15.20
_cell_measurement_theta_min 10.00
_cell_volume 1078.3(3)
_computing_cell_refinement 'CAD-4 Software'
_computing_data_collection 'CAD-4 Software (Enraf-Nonius, 1989)'
_computing_molecular_graphics 'ZORTEP (Zsolnai, 1994).'
_computing_structure_refinement 'SHELXL93 (Sheldrick, 1993)'
_computing_structure_solution 'SHELXS86 (Sheldrick, 1985)'
_diffrn_ambient_temperature 293(2)
_diffrn_measurement_device 'Enraf-Nonius CAD4'
_diffrn_measurement_method '\w/2\q scan'
_diffrn_radiation_monochromator graphite
_diffrn_radiation_source 'fine-focus sealed tube'
_diffrn_radiation_type 'Mo K\a'
_diffrn_radiation_wavelength 0.70926
_diffrn_reflns_av_R_equivalents 0.0000
_diffrn_reflns_av_sigmaI/netI 0.0209
_diffrn_reflns_limit_h_max 7
_diffrn_reflns_limit_h_min -7
_diffrn_reflns_limit_k_max 19
_diffrn_reflns_limit_k_min 0
_diffrn_reflns_limit_l_max 12
_diffrn_reflns_limit_l_min 0
_diffrn_reflns_number 1893
_diffrn_reflns_theta_max 24.91
_diffrn_reflns_theta_min 2.26
_diffrn_standards_decay_% 0
_diffrn_standards_interval_time 120
_diffrn_standards_number 3
_exptl_absorpt_coefficient_mu 0.094
_exptl_absorpt_correction_type none
_exptl_crystal_colour colourless
_exptl_crystal_density_diffrn 1.301
_exptl_crystal_description prism
_exptl_crystal_F_000 456
_exptl_crystal_size_max 0.4
_exptl_crystal_size_mid 0.4
_exptl_crystal_size_min 0.3
_refine_diff_density_max 0.171
_refine_diff_density_min -0.144
_refine_ls_extinction_coef 0.053(3)
_refine_ls_extinction_method 'SHELXL93 (Sheldrick, 1993)'
_refine_ls_goodness_of_fit_all 1.089
_refine_ls_goodness_of_fit_obs 1.092
_refine_ls_hydrogen_treatment refU
_refine_ls_matrix_type full
_refine_ls_number_parameters 138
_refine_ls_number_reflns 1890
_refine_ls_number_restraints 0
_refine_ls_restrained_S_all 1.098
_refine_ls_restrained_S_obs 1.092
_refine_ls_R_factor_all 0.0538
_refine_ls_R_factor_obs 0.0367
_refine_ls_shift/esd_max -0.050
_refine_ls_shift/esd_mean 0.009
_refine_ls_structure_factor_coef Fsqd
_refine_ls_weighting_scheme
;calc w = 1/[\s^2^(Fo^2^) + (0.0345P)^2^ + 0.3628P]
where P = (Fo^2^ + 2Fc^2^)/3
;
_refine_ls_wR_factor_all 0.1005
_refine_ls_wR_factor_obs 0.0879
_reflns_number_observed 1493
_reflns_number_total 1893
_reflns_observed_criterion >2sigma(I)
_cod_data_source_file na1129.cif
_cod_data_source_block 3c
_cod_original_sg_symbol_H-M 'P 21/n'
_cod_database_code 2003710

loop_
_symmetry_equiv_pos_as_xyz
'x, y, z'
'-x+1/2, y+1/2, -z+1/2'
'-x, -y, -z'
'x-1/2, -y-1/2, z-1/2'

loop_
_atom_site_aniso_label
_atom_site_aniso_U_11
_atom_site_aniso_U_12
_atom_site_aniso_U_13
_atom_site_aniso_U_22
_atom_site_aniso_U_23
_atom_site_aniso_U_33
C1 0.0418(9) -0.0024(7) 0.0044(7) 0.0348(8) -0.0003(6) 0.0321(8)
O2 0.0430(7) -0.0178(6) 0.0088(5) 0.0667(8) -0.0041(6) 0.0343(6)
N3 0.0449(8) -0.0063(6) 0.0080(6) 0.0427(8) -0.0032(6) 0.0314(7)
C4 0.0550(11) -0.0157(9) 0.0003(8) 0.0650(12) -0.0038(8) 0.0350(9)
C5 0.0675(12) -0.0006(10) 0.0079(8) 0.0649(12) -0.0032(8) 0.0329(9)
C6 0.0565(11) 0.0030(9) 0.0190(9) 0.0658(13) 0.0054(9) 0.0424(10)
C7 0.0429(9) -0.0056(8) 0.0150(8) 0.0563(11) -0.0015(8) 0.0472(10)
C8 0.0347(8) -0.0001(6) 0.0055(6) 0.0344(8) 0.0005(6) 0.0348(8)
C9 0.0344(8) 0.0001(6) 0.0046(7) 0.0369(8) -0.0012(7) 0.0365(8)
C10 0.0535(11) -0.0128(8) 0.0097(8) 0.0429(10) -0.0041(8) 0.0437(10)
O11 0.1029(12) -0.0186(7) 0.0153(8) 0.0403(7) -0.0002(6) 0.0574(8)
O12 0.0927(10) -0.0259(7) 0.0104(7) 0.0521(8) -0.0112(6) 0.0423(7)
C13 0.0794(14) -0.0152(10) 0.0005(9) 0.0598(12) -0.0032(8) 0.0354(10)
C14 0.0773(13) -0.0040(9) 0.0192(9) 0.0496(11) -0.0049(8) 0.0398(10)
C15 0.0476(10) -0.0006(8) 0.0157(8) 0.0468(10) 0.0012(8) 0.0468(10)

loop_
_atom_site_label
_atom_site_occupancy
_atom_site_fract_x
_atom_site_fract_y
_atom_site_fract_z
_atom_site_U_iso_or_equiv
_atom_site_thermal_displace_type
_atom_site_calc_flag
_atom_site_refinement_flags
_atom_site_type_symbol
C1 1 0.2531(3) 0.08231(9) 0.51460(14) 0.0364(4) Uani d . C
H1 1 0.3156(3) 0.03222(9) 0.55187(14) 0.0566(13) Uiso calc R H
O2 1 0.1079(2) 0.06517(8) 0.40013(10) 0.0477(3) Uani d . O
N3 1 0.2673(2) 0.05636(8) 0.31134(12) 0.0394(4) Uani d . N
C4 1 0.1403(3) 0.05405(13) 0.1847(2) 0.0524(5) Uani d . C
H4A 1 0.0445(3) 0.10064(13) 0.1698(2) 0.0566(13) Uiso calc R H
H4B 1 0.0476(3) 0.00653(13) 0.1736(2) 0.0566(13) Uiso calc R H
C5 1 0.3110(3) 0.05316(12) 0.0948(2) 0.0551(5) Uani d . C
H5A 1 0.3968(3) 0.00402(12) 0.1063(2) 0.0566(13) Uiso calc R H
H5B 1 0.2330(3) 0.05406(12) 0.0092(2) 0.0566(13) Uiso calc R H
C6 1 0.4692(3) 0.12361(12) 0.1149(2) 0.0537(5) Uani d . C
H6A 1 0.3883(3) 0.17214(12) 0.0877(2) 0.0566(13) Uiso calc R H
H6B 1 0.5871(3) 0.11679(12) 0.0641(2) 0.0566(13) Uiso calc R H
C7 1 0.5732(3) 0.13198(12) 0.2523(2) 0.0480(5) Uani d . C
H7A 1 0.6743(3) 0.08776(12) 0.2767(2) 0.0566(13) Uiso calc R H
H7B 1 0.6579(3) 0.18133(12) 0.2647(2) 0.0566(13) Uiso calc R H
C8 1 0.3874(3) 0.13228(9) 0.33126(14) 0.0346(4) Uani d . C
H8 1 0.2841(3) 0.17621(9) 0.30403(14) 0.0566(13) Uiso calc R H
C9 1 0.4449(3) 0.13353(9) 0.47375(14) 0.0360(4) Uani d . C
H9 1 0.5877(3) 0.10584(9) 0.49862(14) 0.0566(13) Uiso calc R H
C10 1 0.4638(3) 0.21730(11) 0.5258(2) 0.0465(4) Uani d . C
O11 1 0.4534(3) 0.27652(8) 0.46210(13) 0.0666(4) Uani d . O
O12 1 0.5001(3) 0.22624(8) 0.65122(11) 0.0623(4) Uani d . O
C13 1 0.4938(4) 0.15686(12) 0.7310(2) 0.0591(5) Uani d . C
H13A 1 0.5653(4) 0.16968(12) 0.8154(2) 0.0566(13) Uiso calc R H
H13B 1 0.5770(4) 0.11356(12) 0.7001(2) 0.0566(13) Uiso calc R H
C14 1 0.2574(3) 0.13021(12) 0.7343(2) 0.0545(5) Uani d . C
H14A 1 0.1852(3) 0.16838(12) 0.7827(2) 0.0566(13) Uiso calc R H
H14B 1 0.2602(3) 0.07899(12) 0.7766(2) 0.0566(13) Uiso calc R H
C15 1 0.1198(3) 0.12239(11) 0.6038(2) 0.0462(4) Uani d . C
H15A 1 -0.0140(3) 0.09140(11) 0.6091(2) 0.0566(13) Uiso calc R H
H15B 1 0.0738(3) 0.17503(11) 0.5722(2) 0.0566(13) Uiso calc R H

loop_
_atom_type_symbol
_atom_type_description
_atom_type_scat_source
_atom_type_scat_dispersion_real
_atom_type_scat_dispersion_imag
C C 'International Tables Vol C Tables 4.2.6.8 and 6.1.1.4' 0.0033 0.001
H H 'International Tables Vol C Tables 4.2.6.8 and 6.1.1.4' 0.0000 0.000
N N 'International Tables Vol C Tables 4.2.6.8 and 6.1.1.4' 0.0061 0.003
O O 'International Tables Vol C Tables 4.2.6.8 and 6.1.1.4' 0.0106 0.006

loop_
_geom_angle_atom_site_label_1
_geom_angle_atom_site_label_2
_geom_angle_atom_site_label_3
_geom_angle
_geom_angle_publ_flag
O2 C1 C15 108.90(10) y
O2 C1 C9 104.50(10) y
C15 C1 C9 115.50(10) y
C1 O2 N3 101.90(10) y
C4 N3 C8 109.80(10) y
C4 N3 O2 108.00(10) y
C8 N3 O2 100.30(10) y
N3 C4 C5 106.60(10) y
C6 C5 C4 112.1(2) y
C5 C6 C7 111.6(2) y
C8 C7 C6 108.50(10) y
N3 C8 C7 108.00(10) y
N3 C8 C9 101.00(10) y
C7 C8 C9 119.70(10) y
C10 C9 C8 112.40(10) y
C10 C9 C1 115.00(10) y
C8 C9 C1 102.30(10) y
O11 C10 O12 118.0(2) y
O11 C10 C9 124.0(2) y
O12 C10 C9 118.0(2) y
C10 O12 C13 119.50(10) y
O12 C13 C14 111.3(2) y
C13 C14 C15 112.90(10) y
C1 C15 C14 111.00(10) y

loop_
_geom_bond_atom_site_label_1
_geom_bond_atom_site_label_2
_geom_bond_distance
_geom_bond_publ_flag
C1 O2 1.430(2) y
C1 C15 1.504(2) y
C1 C9 1.559(2) y
O2 N3 1.467(2) y
N3 C4 1.461(2) y
N3 C8 1.463(2) y
C4 C5 1.521(3) y
C5 C6 1.513(3) y
C6 C7 1.525(2) y
C7 C8 1.510(2) y
C8 C9 1.523(2) y
C9 C10 1.508(2) y
C10 O11 1.202(2) y
C10 O12 1.345(2) y
O12 C13 1.449(2) y
C13 C14 1.503(3) y
C14 C15 1.527(2) y
